data_2225603
loop_
_publ_author_name
'Kia, Reza'
'Kargar, Hadi'
'Zare, Karim'
'Khan, Islam Ullah'

_publ_section_title
;
 {6,6'-Diethoxy-2,2'-[2,2-dimethylpropane-1,3-diylbis(nitrilomethylidyne)]diphenolato}(2-ethoxy-6-formylphenolato)cobalt(III)--ethanol--water
 (1/1/1)
;
_journal_coeditor_code JH2132
_journal_issue 4
_journal_name_full 'Acta Crystallographica Section E'
_journal_page_first m366
_journal_page_last m367
_journal_paper_doi 10.1107/S1600536810007622
_journal_volume 66
_journal_year 2010
_chemical_formula_iupac '[Co (C23 H28 N2 O4) (C9 H9 O3)], C2 H6 O, H2 O'
_chemical_formula_moiety 'C32 H37 Co N2 O7, C2 H6 O, H2 O'
_chemical_formula_sum 'C34 H45 Co N2 O9'
_chemical_formula_weight 684.65
_chemical_name_systematic
'{6,6'-Diethoxy-2,2'-[2,2-dimethylpropane-1,3-diylbis(nitrilomethylidyne)]diphenolato}(2-ethoxy-6-formylphenolato)cobalt(III)--ethanol--water (1/1/1)'
_space_group_IT_number 14
_symmetry_cell_setting monoclinic
_symmetry_space_group_name_Hall '-P 2ybc'
_symmetry_space_group_name_H-M 'P 1 21/c 1'
_atom_sites_solution_hydrogens geom
_atom_sites_solution_primary direct
_atom_sites_solution_secondary difmap
_audit_creation_method SHELXL-97
_cell_angle_alpha 90.00
_cell_angle_beta 106.491(7)
_cell_angle_gamma 90.00
_cell_formula_units_Z 4
_cell_length_a 13.2827(17)
_cell_length_b 14.0158(17)
_cell_length_c 19.602(2)
_cell_measurement_reflns_used 6054
_cell_measurement_temperature 298(2)
_cell_measurement_theta_max 18.78
_cell_measurement_theta_min 2.61
_cell_volume 3499.1(7)
_computing_cell_refinement 'SAINT (Bruker, 2005)'
_computing_data_collection 'APEX2 (Bruker, 2005)'
_computing_data_reduction 'SAINT (Bruker, 2005)'
_computing_molecular_graphics 'SHELXTL (Sheldrick, 2008)'
_computing_publication_material
;
SHELXTL (Sheldrick, 2008) and PLATON (Spek, 2009)
;
_computing_structure_refinement 'SHELXTL (Sheldrick, 2008)'
_computing_structure_solution 'SHELXTL (Sheldrick, 2008)'
_diffrn_ambient_temperature 298(2)
_diffrn_measured_fraction_theta_full 0.999
_diffrn_measured_fraction_theta_max 0.999
_diffrn_measurement_device_type
;
Bruker SMART APEXII CCD area-detector diffractometer
;
_diffrn_measurement_method '\f and \w scans'
_diffrn_radiation_monochromator graphite
_diffrn_radiation_source 'fine-focus sealed tube'
_diffrn_radiation_type MoK\a
_diffrn_radiation_wavelength 0.71073
_diffrn_reflns_av_R_equivalents 0.1151
_diffrn_reflns_av_sigmaI/netI 0.0714
_diffrn_reflns_limit_h_max 15
_diffrn_reflns_limit_h_min -15
_diffrn_reflns_limit_k_max 16
_diffrn_reflns_limit_k_min -16
_diffrn_reflns_limit_l_max 23
_diffrn_reflns_limit_l_min -23
_diffrn_reflns_number 69893
_diffrn_reflns_theta_full 25.00
_diffrn_reflns_theta_max 25.00
_diffrn_reflns_theta_min 2.17
_diffrn_standards_number 0
_exptl_absorpt_coefficient_mu 0.544
_exptl_absorpt_correction_T_max 0.9228
_exptl_absorpt_correction_T_min 0.8037
_exptl_absorpt_correction_type multi-scan
_exptl_absorpt_process_details '(<i>SADABS</i>; Bruker, 2005)'
_exptl_crystal_colour brown
_exptl_crystal_density_diffrn 1.300
_exptl_crystal_density_method 'not measured'
_exptl_crystal_description block
_exptl_crystal_F_000 1448
_exptl_crystal_size_max 0.42
_exptl_crystal_size_mid 0.21
_exptl_crystal_size_min 0.15
_refine_diff_density_max 0.352
_refine_diff_density_min -0.381
_refine_ls_extinction_method none
_refine_ls_goodness_of_fit_ref 1.046
_refine_ls_hydrogen_treatment constr
_refine_ls_matrix_type full
_refine_ls_number_parameters 424
_refine_ls_number_reflns 6159
_refine_ls_number_restraints 6
_refine_ls_restrained_S_all 1.047
_refine_ls_R_factor_all 0.1104
_refine_ls_R_factor_gt 0.0512
_refine_ls_shift/su_max 0.001
_refine_ls_shift/su_mean 0.000
_refine_ls_structure_factor_coef Fsqd
_refine_ls_weighting_details 'calc w=1/[\s^2^(Fo^2^)+(0.0534P)^2^+2.3725P] where P=(Fo^2^+2Fc^2^)/3'
_refine_ls_weighting_scheme calc
_refine_ls_wR_factor_gt 0.1102
_refine_ls_wR_factor_ref 0.1381
_reflns_number_gt 3652
_reflns_number_total 6159
_reflns_threshold_expression I>2\s(I)
_cod_data_source_file jh2132.cif
_cod_data_source_block I
_cod_original_cell_volume 3499.1(8)
_cod_original_sg_symbol_H-M 'P 21/c'
_cod_database_code 2225603
_cod_database_fobs_code 2225603

loop_
_symmetry_equiv_pos_as_xyz
'x, y, z'
'-x, y+1/2, -z+1/2'
'-x, -y, -z'
'x, -y-1/2, z-1/2'

loop_
_atom_site_type_symbol
_atom_site_label
_atom_site_fract_x
_atom_site_fract_y
_atom_site_fract_z
_atom_site_U_iso_or_equiv
_atom_site_adp_type
_atom_site_calc_flag
_atom_site_refinement_flags
_atom_site_occupancy
_atom_site_disorder_assembly
_atom_site_disorder_group
Co Co1 0.08603(4) 0.66689(3) 0.10882(3) 0.03716(18) Uani d . 1 . .
O O1 0.16611(19) 0.55376(17) 0.11696(13) 0.0400(6) Uani d . 1 . .
O O2 0.1630(2) 0.71434(17) 0.04880(13) 0.0420(7) Uani d . 1 . .
O O3 0.0100(2) 0.78205(17) 0.09545(13) 0.0440(7) Uani d . 1 . .
O O4 0.3340(2) 0.4494(2) 0.13168(16) 0.0633(8) Uani d . 1 . .
O O5 0.2931(2) 0.7862(2) -0.01411(17) 0.0634(9) Uani d . 1 . .
O O6 -0.1080(2) 0.92553(19) 0.04635(16) 0.0558(8) Uani d . 1 . .
N N1 0.0146(3) 0.6214(2) 0.17440(16) 0.0411(8) Uani d . 1 . .
N N2 -0.0255(2) 0.6182(2) 0.03404(16) 0.0360(7) Uani d . 1 . .
O O7 0.1986(2) 0.71601(19) 0.18559(13) 0.0471(7) Uani d . 1 . .
C C1 0.1982(3) 0.5046(3) 0.1762(2) 0.0401(9) Uani d . 1 . .
C C17 0.1290(3) 0.7202(2) -0.0207(2) 0.0390(10) Uani d . 1 . .
C C30 0.0521(3) 0.8646(3) 0.1149(2) 0.0409(10) Uani d . 1 . .
C C10 -0.1038(3) 0.5570(3) 0.0523(2) 0.0441(10) Uani d . 1 . .
H H10A -0.0682 0.5028 0.0794 0.053 Uiso calc R 1 . .
H H10B -0.1517 0.5328 0.0087 0.053 Uiso calc R 1 . .
C C12 0.0297(3) 0.6901(2) -0.0623(2) 0.0400(10) Uani d . 1 . .
C C6 0.1477(3) 0.5041(3) 0.2303(2) 0.0463(10) Uani d . 1 . .
C C11 -0.0402(3) 0.6393(2) -0.0321(2) 0.0399(10) Uani d . 1 . .
H H11 -0.1032 0.6192 -0.0634 0.048 Uiso calc R 1 . .
C C32 -0.1803(4) 1.0022(3) 0.0196(3) 0.0634(13) Uani d . 1 . .
H H32A -0.1557 1.0412 -0.0132 0.076 Uiso calc R 1 . .
H H32B -0.1870 1.0422 0.0585 0.076 Uiso calc R 1 . .
C C16 0.1978(4) 0.7582(3) -0.0578(2) 0.0477(11) Uani d . 1 . .
C C25 -0.0104(4) 0.9476(3) 0.0882(2) 0.0450(10) Uani d . 1 . .
C C8 -0.0929(3) 0.6532(3) 0.1644(2) 0.0487(11) Uani d . 1 . .
H H8C -0.0960 0.7222 0.1607 0.058 Uiso calc R 1 . .
H H8B -0.1159 0.6348 0.2053 0.058 Uiso calc R 1 . .
C C7 0.0531(3) 0.5571(3) 0.2221(2) 0.0492(11) Uani d . 1 . .
H H7 0.0154 0.5441 0.2544 0.059 Uiso calc R 1 . .
C C29 0.1529(3) 0.8801(3) 0.1619(2) 0.0471(10) Uani d . 1 . .
C C2 0.2861(3) 0.4432(3) 0.1853(2) 0.0527(11) Uani d . 1 . .
C C13 0.0010(4) 0.6986(3) -0.1375(2) 0.0547(12) Uani d . 1 . .
H H13 -0.0654 0.6791 -0.1642 0.066 Uiso calc R 1 . .
C C28 0.1908(4) 0.9753(3) 0.1800(2) 0.0575(12) Uani d . 1 . .
H H28 0.2571 0.9853 0.2114 0.069 Uiso calc R 1 . .
C C14 0.0689(4) 0.7348(3) -0.1707(2) 0.0604(13) Uani d . 1 . .
H H14 0.0494 0.7397 -0.2201 0.073 Uiso calc R 1 . .
C C9 -0.1676(3) 0.6083(3) 0.0956(2) 0.0484(11) Uani d . 1 . .
C C31 0.2158(3) 0.8032(3) 0.1952(2) 0.0521(11) Uani d . 1 . .
H H31 0.2784 0.8194 0.2288 0.063 Uiso calc R 1 . .
C C5 0.1836(4) 0.4445(4) 0.2893(2) 0.0670(14) Uani d . 1 . .
H H5 0.1493 0.4444 0.3246 0.080 Uiso calc R 1 . .
C C3 0.3193(4) 0.3866(3) 0.2438(3) 0.0720(14) Uani d . 1 . .
H H3A 0.3773 0.3473 0.2489 0.086 Uiso calc R 1 . .
C C27 0.1302(4) 1.0495(3) 0.1514(3) 0.0645(14) Uani d . 1 . .
H H27 0.1558 1.1110 0.1623 0.077 Uiso calc R 1 . .
C C15 0.1682(4) 0.7648(3) -0.1310(2) 0.0622(13) Uani d . 1 . .
H H15 0.2148 0.7895 -0.1540 0.075 Uiso calc R 1 . .
C C22 -0.2350(4) 0.5316(4) 0.1163(3) 0.0779(16) Uani d . 1 . .
H H22D -0.2805 0.5035 0.0741 0.117 Uiso calc R 1 . .
H H22E -0.2764 0.5598 0.1439 0.117 Uiso calc R 1 . .
H H22C -0.1904 0.4833 0.1440 0.117 Uiso calc R 1 . .
C C4 0.2673(5) 0.3872(4) 0.2957(3) 0.0826(17) Uani d . 1 . .
H H4 0.2902 0.3478 0.3353 0.099 Uiso calc R 1 . .
C C26 0.0291(4) 1.0369(3) 0.1054(2) 0.0570(12) Uani d . 1 . .
H H26 -0.0113 1.0899 0.0864 0.068 Uiso calc R 1 . .
C C23 -0.2355(4) 0.6871(4) 0.0513(3) 0.0736(15) Uani d . 1 . .
H H23A -0.2814 0.6600 0.0088 0.110 Uiso calc R 1 . .
H H23B -0.1911 0.7339 0.0388 0.110 Uiso calc R 1 . .
H H23C -0.2765 0.7169 0.0786 0.110 Uiso calc R 1 . .
C C18 0.4309(4) 0.3987(4) 0.1404(3) 0.0895(17) Uani d . 1 . .
H H18A 0.4171 0.3309 0.1336 0.107 Uiso calc R 1 . .
H H18B 0.4767 0.4085 0.1881 0.107 Uiso calc R 1 . .
C C33 -0.2833(4) 0.9583(4) -0.0174(3) 0.0921(18) Uani d . 1 . .
H H33E -0.3325 1.0074 -0.0388 0.138 Uiso calc R 1 . .
H H33D -0.3091 0.9234 0.0163 0.138 Uiso calc R 1 . .
H H33C -0.2747 0.9156 -0.0537 0.138 Uiso calc R 1 . .
C C19 0.4820(5) 0.4348(5) 0.0872(4) 0.1229(17) Uani d . 1 . .
H H19D 0.5439 0.3980 0.0899 0.184 Uiso calc R 1 . .
H H19E 0.5010 0.5006 0.0970 0.184 Uiso calc R 1 . .
H H19C 0.4342 0.4293 0.0404 0.184 Uiso calc R 1 . .
C C20 0.3736(4) 0.8077(4) -0.0458(3) 0.099(2) Uani d . 1 . .
H H20C 0.3576 0.8665 -0.0730 0.119 Uiso calc R 1 . .
H H20B 0.3805 0.7568 -0.0777 0.119 Uiso calc R 1 . .
C C21 0.4742(5) 0.8185(5) 0.0139(4) 0.1229(17) Uani d . 1 . .
H H21D 0.5327 0.8221 -0.0056 0.184 Uiso calc R 1 . .
H H21B 0.4828 0.7644 0.0451 0.184 Uiso calc R 1 . .
H H21E 0.4710 0.8757 0.0401 0.184 Uiso calc R 1 . .
O O1W 0.3766(3) 0.6483(3) 0.1020(2) 0.1109(15) Uani d . 1 . .
H H1WA 0.3438 0.5975 0.1061 0.166 Uiso d R 1 . .
H H1WB 0.3331 0.6857 0.0744 0.166 Uiso d R 1 . .
O O7B 0.500(3) 0.7112(17) 0.2156(14) 0.187(8) Uani d PD 0.433(10) A 2
H H7B 0.5110 0.7029 0.1769 0.281 Uiso d PR 0.433(10) A 2
C C34B 0.483(2) 0.614(2) 0.3126(16) 0.226(9) Uani d PD 0.433(10) A 2
H H34H 0.5100 0.6487 0.3561 0.338 Uiso calc PR 0.433(10) A 2
H H34G 0.4872 0.5466 0.3226 0.338 Uiso calc PR 0.433(10) A 2
H H34C 0.4105 0.6310 0.2916 0.338 Uiso calc PR 0.433(10) A 2
C C35B 0.5463(16) 0.6375(16) 0.2612(12) 0.138(5) Uani d PD 0.433(10) A 2
H H35E 0.6168 0.6560 0.2880 0.166 Uiso calc PR 0.433(10) A 2
H H35B 0.5515 0.5813 0.2335 0.166 Uiso calc PR 0.433(10) A 2
O O7A 0.4612(19) 0.7350(11) 0.2408(10) 0.187(8) Uani d PD 0.567(10) A 1
H H7A 0.4379 0.7212 0.1986 0.281 Uiso d PR 0.567(10) A 1
C C34A 0.5407(18) 0.5896(16) 0.2956(15) 0.226(9) Uani d PD 0.567(10) A 1
H H34B 0.5435 0.5513 0.3367 0.338 Uiso calc PR 0.567(10) A 1
H H34D 0.6049 0.6249 0.3035 0.338 Uiso calc PR 0.567(10) A 1
H H34A 0.5317 0.5491 0.2549 0.338 Uiso calc PR 0.567(10) A 1
C C35A 0.4496(10) 0.6580(10) 0.2828(9) 0.138(5) Uani d PD 0.567(10) A 1
H H35A 0.3852 0.6245 0.2596 0.166 Uiso calc PR 0.567(10) A 1
H H35C 0.4440 0.6815 0.3282 0.166 Uiso calc PR 0.567(10) A 1

loop_
_atom_site_aniso_label
_atom_site_aniso_U_11
_atom_site_aniso_U_22
_atom_site_aniso_U_33
_atom_site_aniso_U_12
_atom_site_aniso_U_13
_atom_site_aniso_U_23
Co1 0.0447(3) 0.0301(3) 0.0365(3) -0.0004(3) 0.0113(2) -0.0034(2)
O1 0.0476(17) 0.0347(14) 0.0375(15) 0.0035(12) 0.0118(13) -0.0009(12)
O2 0.0439(17) 0.0405(15) 0.0408(16) -0.0030(13) 0.0109(13) 0.0034(12)
O3 0.0494(18) 0.0260(14) 0.0538(17) -0.0013(12) 0.0101(14) -0.0069(12)
O4 0.056(2) 0.066(2) 0.071(2) 0.0214(16) 0.0230(18) 0.0092(17)
O5 0.054(2) 0.067(2) 0.077(2) -0.0061(17) 0.0308(19) 0.0121(17)
O6 0.059(2) 0.0381(16) 0.070(2) 0.0076(15) 0.0171(17) 0.0010(14)
N1 0.046(2) 0.0384(18) 0.0389(19) 0.0002(16) 0.0124(16) -0.0070(16)
N2 0.044(2) 0.0275(16) 0.0386(19) 0.0012(15) 0.0144(16) -0.0034(14)
O7 0.0524(18) 0.0415(17) 0.0427(16) -0.0020(14) 0.0058(14) -0.0032(13)
C1 0.045(3) 0.035(2) 0.037(2) -0.0011(19) 0.006(2) 0.0004(18)
C17 0.055(3) 0.025(2) 0.040(2) 0.0093(18) 0.017(2) 0.0008(17)
C30 0.051(3) 0.034(2) 0.044(2) -0.0012(19) 0.024(2) -0.0052(18)
C10 0.049(3) 0.037(2) 0.045(2) -0.0064(19) 0.011(2) -0.0042(19)
C12 0.058(3) 0.024(2) 0.038(2) 0.0021(18) 0.014(2) 0.0007(16)
C6 0.054(3) 0.044(2) 0.041(2) 0.005(2) 0.015(2) 0.005(2)
C11 0.047(3) 0.028(2) 0.039(2) 0.0034(18) 0.003(2) -0.0072(17)
C32 0.077(4) 0.047(3) 0.074(3) 0.021(3) 0.034(3) 0.015(2)
C16 0.054(3) 0.036(2) 0.057(3) 0.005(2) 0.022(2) 0.004(2)
C25 0.056(3) 0.035(2) 0.051(3) 0.002(2) 0.027(2) -0.0046(19)
C8 0.048(3) 0.052(3) 0.051(2) 0.001(2) 0.022(2) -0.006(2)
C7 0.061(3) 0.053(3) 0.038(2) -0.008(2) 0.021(2) -0.005(2)
C29 0.061(3) 0.042(2) 0.041(2) -0.005(2) 0.019(2) -0.007(2)
C2 0.053(3) 0.047(3) 0.058(3) 0.002(2) 0.013(2) 0.006(2)
C13 0.080(3) 0.038(2) 0.044(3) 0.005(2) 0.014(2) 0.002(2)
C28 0.065(3) 0.043(3) 0.068(3) -0.018(2) 0.026(3) -0.014(2)
C14 0.090(4) 0.048(3) 0.044(3) 0.006(3) 0.020(3) 0.005(2)
C9 0.040(3) 0.048(3) 0.059(3) -0.002(2) 0.017(2) -0.007(2)
C31 0.055(3) 0.055(3) 0.042(2) -0.012(2) 0.007(2) -0.010(2)
C5 0.076(4) 0.076(3) 0.050(3) 0.006(3) 0.019(3) 0.020(3)
C3 0.072(4) 0.066(3) 0.074(3) 0.022(3) 0.013(3) 0.024(3)
C27 0.087(4) 0.037(3) 0.075(3) -0.018(3) 0.033(3) -0.020(2)
C15 0.089(4) 0.052(3) 0.057(3) 0.008(3) 0.039(3) 0.013(2)
C22 0.067(4) 0.089(4) 0.089(4) -0.028(3) 0.042(3) -0.018(3)
C4 0.089(4) 0.086(4) 0.067(4) 0.020(3) 0.013(3) 0.044(3)
C26 0.075(4) 0.031(2) 0.075(3) -0.002(2) 0.037(3) -0.003(2)
C23 0.064(3) 0.078(4) 0.071(3) 0.014(3) 0.007(3) -0.014(3)
C18 0.073(4) 0.087(4) 0.111(5) 0.029(3) 0.030(4) 0.005(4)
C33 0.064(4) 0.086(4) 0.112(5) 0.017(3) 0.001(3) 0.011(4)
C19 0.069(3) 0.137(4) 0.172(5) -0.002(3) 0.050(3) -0.001(4)
C20 0.079(4) 0.098(5) 0.134(5) 0.000(4) 0.055(4) 0.016(4)
C21 0.069(3) 0.137(4) 0.172(5) -0.002(3) 0.050(3) -0.001(4)
O1W 0.074(3) 0.105(3) 0.148(4) 0.000(2) 0.022(3) 0.045(3)
O7B 0.201(19) 0.138(10) 0.179(14) -0.046(8) -0.017(10) -0.026(10)
C34B 0.20(3) 0.23(2) 0.21(2) 0.105(17) -0.010(18) -0.023(16)
C35B 0.119(10) 0.118(11) 0.142(12) 0.006(9) -0.021(9) -0.004(8)
O7A 0.201(19) 0.138(10) 0.179(14) -0.046(8) -0.017(10) -0.026(10)
C34A 0.20(3) 0.23(2) 0.21(2) 0.105(17) -0.010(18) -0.023(16)
C35A 0.119(10) 0.118(11) 0.142(12) 0.006(9) -0.021(9) -0.004(8)

loop_
_atom_type_symbol
_atom_type_description
_atom_type_scat_dispersion_real
_atom_type_scat_dispersion_imag
_atom_type_scat_source
C C 0.0033 0.0016 'International Tables Vol C Tables 4.2.6.8 and 6.1.1.4'
H H 0.0000 0.0000 'International Tables Vol C Tables 4.2.6.8 and 6.1.1.4'
N N 0.0061 0.0033 'International Tables Vol C Tables 4.2.6.8 and 6.1.1.4'
O O 0.0106 0.0060 'International Tables Vol C Tables 4.2.6.8 and 6.1.1.4'
Co Co 0.3494 0.9721 'International Tables Vol C Tables 4.2.6.8 and 6.1.1.4'

loop_
_geom_angle_atom_site_label_1
_geom_angle_atom_site_label_2
_geom_angle_atom_site_label_3
_geom_angle_site_symmetry_1
_geom_angle_site_symmetry_3
_geom_angle
_geom_angle_publ_flag
O3 Co1 O2 . . 88.56(11) ?
O3 Co1 O1 . . 175.99(11) ?
O2 Co1 O1 . . 87.52(11) ?
O3 Co1 N2 . . 86.00(12) ?
O2 Co1 N2 . . 95.04(12) ?
O1 Co1 N2 . . 93.50(11) ?
O3 Co1 N1 . . 91.77(13) ?
O2 Co1 N1 . . 176.57(12) ?
O1 Co1 N1 . . 92.20(12) ?
N2 Co1 N1 . . 88.39(13) ?
O3 Co1 O7 . . 93.96(11) ?
O2 Co1 O7 . . 85.60(11) ?
O1 Co1 O7 . . 86.58(11) ?
N2 Co1 O7 . . 179.36(13) ?
N1 Co1 O7 . . 90.97(12) ?
C1 O1 Co1 . . 123.2(2) ?
C17 O2 Co1 . . 125.7(2) ?
C30 O3 Co1 . . 123.8(2) ?
C2 O4 C18 . . 118.0(4) ?
C16 O5 C20 . . 117.8(4) ?
C25 O6 C32 . . 118.3(3) ?
C7 N1 C8 . . 118.8(4) ?
C7 N1 Co1 . . 123.3(3) ?
C8 N1 Co1 . . 117.6(3) ?
C11 N2 C10 . . 117.6(3) ?
C11 N2 Co1 . . 123.9(3) ?
C10 N2 Co1 . . 118.4(2) ?
C31 O7 Co1 . . 122.5(3) ?
O1 C1 C6 . . 124.4(4) ?
O1 C1 C2 . . 118.5(4) ?
C6 C1 C2 . . 116.9(4) ?
O2 C17 C12 . . 125.1(4) ?
O2 C17 C16 . . 118.3(4) ?
C12 C17 C16 . . 116.6(4) ?
O3 C30 C29 . . 125.5(4) ?
O3 C30 C25 . . 117.4(4) ?
C29 C30 C25 . . 117.1(4) ?
N2 C10 C9 . . 113.7(3) ?
N2 C10 H10A . . 108.8 ?
C9 C10 H10A . . 108.8 ?
N2 C10 H10B . . 108.8 ?
C9 C10 H10B . . 108.8 ?
H10A C10 H10B . . 107.7 ?
C17 C12 C13 . . 120.6(4) ?
C17 C12 C11 . . 121.6(3) ?
C13 C12 C11 . . 117.3(4) ?
C5 C6 C1 . . 120.3(4) ?
C5 C6 C7 . . 119.0(4) ?
C1 C6 C7 . . 120.4(4) ?
N2 C11 C12 . . 127.0(4) ?
N2 C11 H11 . . 116.5 ?
C12 C11 H11 . . 116.5 ?
O6 C32 C33 . . 107.2(4) ?
O6 C32 H32A . . 110.3 ?
C33 C32 H32A . . 110.3 ?
O6 C32 H32B . . 110.3 ?
C33 C32 H32B . . 110.3 ?
H32A C32 H32B . . 108.5 ?
O5 C16 C15 . . 124.9(4) ?
O5 C16 C17 . . 113.6(4) ?
C15 C16 C17 . . 121.5(4) ?
O6 C25 C26 . . 126.4(4) ?
O6 C25 C30 . . 112.8(3) ?
C26 C25 C30 . . 120.7(4) ?
N1 C8 C9 . . 110.7(3) ?
N1 C8 H8C . . 109.5 ?
C9 C8 H8C . . 109.5 ?
N1 C8 H8B . . 109.5 ?
C9 C8 H8B . . 109.5 ?
H8C C8 H8B . . 108.1 ?
N1 C7 C6 . . 126.6(4) ?
N1 C7 H7 . . 116.7 ?
C6 C7 H7 . . 116.7 ?
C31 C29 C30 . . 120.9(4) ?
C31 C29 C28 . . 118.5(4) ?
C30 C29 C28 . . 120.5(4) ?
C3 C2 O4 . . 124.8(4) ?
C3 C2 C1 . . 121.1(4) ?
O4 C2 C1 . . 114.0(4) ?
C14 C13 C12 . . 120.8(4) ?
C14 C13 H13 . . 119.6 ?
C12 C13 H13 . . 119.6 ?
C27 C28 C29 . . 119.5(4) ?
C27 C28 H28 . . 120.3 ?
C29 C28 H28 . . 120.3 ?
C13 C14 C15 . . 119.9(4) ?
C13 C14 H14 . . 120.0 ?
C15 C14 H14 . . 120.0 ?
C22 C9 C23 . . 111.4(4) ?
C22 C9 C10 . . 105.9(3) ?
C23 C9 C10 . . 110.6(3) ?
C22 C9 C8 . . 109.4(4) ?
C23 C9 C8 . . 109.1(3) ?
C10 C9 C8 . . 110.5(3) ?
O7 C31 C29 . . 128.4(4) ?
O7 C31 H31 . . 115.8 ?
C29 C31 H31 . . 115.8 ?
C4 C5 C6 . . 120.8(5) ?
C4 C5 H5 . . 119.6 ?
C6 C5 H5 . . 119.6 ?
C2 C3 C4 . . 120.5(5) ?
C2 C3 H3A . . 119.8 ?
C4 C3 H3A . . 119.8 ?
C28 C27 C26 . . 121.7(4) ?
C28 C27 H27 . . 119.2 ?
C26 C27 H27 . . 119.2 ?
C16 C15 C14 . . 120.4(4) ?
C16 C15 H15 . . 119.8 ?
C14 C15 H15 . . 119.8 ?
C9 C22 H22D . . 109.5 ?
C9 C22 H22E . . 109.5 ?
H22D C22 H22E . . 109.5 ?
C9 C22 H22C . . 109.5 ?
H22D C22 H22C . . 109.5 ?
H22E C22 H22C . . 109.5 ?
C5 C4 C3 . . 120.4(4) ?
C5 C4 H4 . . 119.8 ?
C3 C4 H4 . . 119.8 ?
C25 C26 C27 . . 120.5(4) ?
C25 C26 H26 . . 119.8 ?
C27 C26 H26 . . 119.8 ?
C9 C23 H23A . . 109.5 ?
C9 C23 H23B . . 109.5 ?
H23A C23 H23B . . 109.5 ?
C9 C23 H23C . . 109.5 ?
H23A C23 H23C . . 109.5 ?
H23B C23 H23C . . 109.5 ?
O4 C18 C19 . . 108.7(5) ?
O4 C18 H18A . . 110.0 ?
C19 C18 H18A . . 110.0 ?
O4 C18 H18B . . 110.0 ?
C19 C18 H18B . . 110.0 ?
H18A C18 H18B . . 108.3 ?
C32 C33 H33E . . 109.5 ?
C32 C33 H33D . . 109.5 ?
H33E C33 H33D . . 109.5 ?
C32 C33 H33C . . 109.5 ?
H33E C33 H33C . . 109.5 ?
H33D C33 H33C . . 109.5 ?
C18 C19 H19D . . 109.5 ?
C18 C19 H19E . . 109.5 ?
H19D C19 H19E . . 109.5 ?
C18 C19 H19C . . 109.5 ?
H19D C19 H19C . . 109.5 ?
H19E C19 H19C . . 109.5 ?
O5 C20 C21 . . 107.0(5) ?
O5 C20 H20C . . 110.3 ?
C21 C20 H20C . . 110.3 ?
O5 C20 H20B . . 110.3 ?
C21 C20 H20B . . 110.3 ?
H20C C20 H20B . . 108.6 ?
C20 C21 H21D . . 109.5 ?
C20 C21 H21B . . 109.5 ?
H21D C21 H21B . . 109.5 ?
C20 C21 H21E . . 109.5 ?
H21D C21 H21E . . 109.5 ?
H21B C21 H21E . . 109.5 ?
H1WA O1W H1WB . . 107.5 ?
C35B O7B H7B . . 109.1 ?
C35B O7B H7A . . 127.3 ?
H7B O7B H7A . . 94.1 ?
C35B C34B H34H . . 109.5 ?
C35B C34B H34G . . 109.5 ?
H34H C34B H34G . . 109.5 ?
C35B C34B H34C . . 109.5 ?
H34H C34B H34C . . 109.5 ?
H34G C34B H34C . . 109.5 ?
O7B C35B C34B . . 111.1(10) ?
O7B C35B H35E . . 109.4 ?
C34B C35B H35E . . 109.4 ?
O7B C35B H35B . . 109.4 ?
C34B C35B H35B . . 109.4 ?
H35E C35B H35B . . 108.0 ?
C35A O7A H7A . . 109.9 ?
O7A C35A C34A . . 111.9(10) ?
O7A C35A H35A . . 109.2 ?
C34A C35A H35A . . 109.2 ?
O7A C35A H35C . . 109.2 ?
C34A C35A H35C . . 109.2 ?
H35A C35A H35C . . 107.9 ?

loop_
_geom_bond_atom_site_label_1
_geom_bond_atom_site_label_2
_geom_bond_site_symmetry_2
_geom_bond_distance
_geom_bond_publ_flag
Co1 O3 . 1.882(2) ?
Co1 O2 . 1.885(3) ?
Co1 O1 . 1.891(2) ?
Co1 N2 . 1.891(3) ?
Co1 N1 . 1.910(3) ?
Co1 O7 . 1.923(3) ?
O1 C1 . 1.313(4) ?
O2 C17 . 1.311(4) ?
O3 C30 . 1.294(4) ?
O4 C2 . 1.378(5) ?
O4 C18 . 1.436(5) ?
O5 C16 . 1.369(5) ?
O5 C20 . 1.414(6) ?
O6 C25 . 1.358(5) ?
O6 C32 . 1.437(5) ?
N1 C7 . 1.295(5) ?
N1 C8 . 1.456(5) ?
N2 C11 . 1.288(4) ?
N2 C10 . 1.468(5) ?
O7 C31 . 1.247(5) ?
C1 C6 . 1.405(5) ?
C1 C2 . 1.421(5) ?
C17 C12 . 1.404(5) ?
C17 C16 . 1.423(5) ?
C30 C29 . 1.410(6) ?
C30 C25 . 1.440(5) ?
C10 C9 . 1.538(5) ?
C10 H10A . 0.9700 ?
C10 H10B . 0.9700 ?
C12 C13 . 1.418(5) ?
C12 C11 . 1.427(5) ?
C6 C5 . 1.397(6) ?
C6 C7 . 1.429(6) ?
C11 H11 . 0.9300 ?
C32 C33 . 1.487(6) ?
C32 H32A . 0.9700 ?
C32 H32B . 0.9700 ?
C16 C15 . 1.379(6) ?
C25 C26 . 1.361(5) ?
C8 C9 . 1.561(5) ?
C8 H8C . 0.9700 ?
C8 H8B . 0.9700 ?
C7 H7 . 0.9300 ?
C29 C31 . 1.407(6) ?
C29 C28 . 1.434(5) ?
C2 C3 . 1.360(6) ?
C13 C14 . 1.353(6) ?
C13 H13 . 0.9300 ?
C28 C27 . 1.338(6) ?
C28 H28 . 0.9300 ?
C14 C15 . 1.392(6) ?
C14 H14 . 0.9300 ?
C9 C22 . 1.525(6) ?
C9 C23 . 1.531(6) ?
C31 H31 . 0.9300 ?
C5 C4 . 1.348(6) ?
C5 H5 . 0.9300 ?
C3 C4 . 1.382(7) ?
C3 H3A . 0.9300 ?
C27 C26 . 1.400(6) ?
C27 H27 . 0.9300 ?
C15 H15 . 0.9300 ?
C22 H22D . 0.9600 ?
C22 H22E . 0.9600 ?
C22 H22C . 0.9600 ?
C4 H4 . 0.9300 ?
C26 H26 . 0.9300 ?
C23 H23A . 0.9600 ?
C23 H23B . 0.9600 ?
C23 H23C . 0.9600 ?
C18 C19 . 1.486(8) ?
C18 H18A . 0.9700 ?
C18 H18B . 0.9700 ?
C33 H33E . 0.9600 ?
C33 H33D . 0.9600 ?
C33 H33C . 0.9600 ?
C19 H19D . 0.9600 ?
C19 H19E . 0.9600 ?
C19 H19C . 0.9600 ?
C20 C21 . 1.514(8) ?
C20 H20C . 0.9700 ?
C20 H20B . 0.9700 ?
C21 H21D . 0.9600 ?
C21 H21B . 0.9600 ?
C21 H21E . 0.9600 ?
O1W H1WA . 0.8508 ?
O1W H1WB . 0.8508 ?
O7B C35B . 1.390(10) ?
O7B H7B . 0.8202 ?
O7B H7A . 0.8084 ?
C34B C35B . 1.526(10) ?
C34B H34H . 0.9600 ?
C34B H34G . 0.9600 ?
C34B H34C . 0.9600 ?
C35B H35E . 0.9700 ?
C35B H35B . 0.9700 ?
O7A C35A . 1.392(9) ?
O7A H7A . 0.8200 ?
C34A C35A . 1.508(9) ?
C34A H34B . 0.9600 ?
C34A H34D . 0.9600 ?
C34A H34A . 0.9600 ?
C35A H35A . 0.9700 ?
C35A H35C . 0.9700 ?

loop_
_geom_hbond_atom_site_label_D
_geom_hbond_atom_site_label_H
_geom_hbond_atom_site_label_A
_geom_hbond_site_symmetry_A
_geom_hbond_distance_DH
_geom_hbond_distance_HA
_geom_hbond_distance_DA
_geom_hbond_angle_DHA
_geom_hbond_publ_flag
O1W H1WA O1 . 0.8500 2.5100 3.182(5) 137.00 y
O1W H1WA O4 . 0.8500 2.1500 2.936(5) 154.00 y
O1W H1WB O2 . 0.8500 2.2100 2.883(5) 136.00 y
O1W H1WB O5 . 0.8500 2.1800 2.952(5) 151.00 y
O7A H7A O1W . 0.8200 2.1000 2.899(19) 164.00 y
C8 H8C O3 . 0.9700 2.3100 2.829(5) 113.00 y

loop_
_geom_torsion_atom_site_label_1
_geom_torsion_atom_site_label_2
_geom_torsion_atom_site_label_3
_geom_torsion_atom_site_label_4
_geom_torsion_site_symmetry_1
_geom_torsion_site_symmetry_2
_geom_torsion_site_symmetry_3
_geom_torsion_site_symmetry_4
_geom_torsion
_geom_torsion_publ_flag
O2 Co1 O1 C1 . . . . 142.6(3) ?
N2 Co1 O1 C1 . . . . -122.5(3) ?
N1 Co1 O1 C1 . . . . -34.0(3) ?
O7 Co1 O1 C1 . . . . 56.8(3) ?
O3 Co1 O2 C17 . . . . -76.0(3) ?
O1 Co1 O2 C17 . . . . 103.2(3) ?
N2 Co1 O2 C17 . . . . 9.9(3) ?
O7 Co1 O2 C17 . . . . -170.1(3) ?
O2 Co1 O3 C30 . . . . -62.5(3) ?
N2 Co1 O3 C30 . . . . -157.7(3) ?
N1 Co1 O3 C30 . . . . 114.0(3) ?
O7 Co1 O3 C30 . . . . 22.9(3) ?
O3 Co1 N1 C7 . . . . -156.5(3) ?
O1 Co1 N1 C7 . . . . 24.1(3) ?
N2 Co1 N1 C7 . . . . 117.5(3) ?
O7 Co1 N1 C7 . . . . -62.6(3) ?
O3 Co1 N1 C8 . . . . 30.7(3) ?
O1 Co1 N1 C8 . . . . -148.7(3) ?
N2 Co1 N1 C8 . . . . -55.3(3) ?
O7 Co1 N1 C8 . . . . 124.7(3) ?
O3 Co1 N2 C11 . . . . 74.6(3) ?
O2 Co1 N2 C11 . . . . -13.6(3) ?
O1 Co1 N2 C11 . . . . -101.4(3) ?
N1 Co1 N2 C11 . . . . 166.5(3) ?
O3 Co1 N2 C10 . . . . -101.8(3) ?
O2 Co1 N2 C10 . . . . 170.0(2) ?
O1 Co1 N2 C10 . . . . 82.2(3) ?
N1 Co1 N2 C10 . . . . -9.9(3) ?
O3 Co1 O7 C31 . . . . -20.5(3) ?
O2 Co1 O7 C31 . . . . 67.8(3) ?
O1 Co1 O7 C31 . . . . 155.5(3) ?
N1 Co1 O7 C31 . . . . -112.3(3) ?
Co1 O1 C1 C6 . . . . 26.2(5) ?
Co1 O1 C1 C2 . . . . -157.7(3) ?
Co1 O2 C17 C12 . . . . -1.3(5) ?
Co1 O2 C17 C16 . . . . 179.9(2) ?
Co1 O3 C30 C29 . . . . -15.0(5) ?
Co1 O3 C30 C25 . . . . 167.2(2) ?
C11 N2 C10 C9 . . . . -112.7(4) ?
Co1 N2 C10 C9 . . . . 64.0(4) ?
O2 C17 C12 C13 . . . . -179.3(3) ?
C16 C17 C12 C13 . . . . -0.5(5) ?
O2 C17 C12 C11 . . . . -7.4(6) ?
C16 C17 C12 C11 . . . . 171.4(3) ?
O1 C1 C6 C5 . . . . 175.6(4) ?
C2 C1 C6 C5 . . . . -0.5(6) ?
O1 C1 C6 C7 . . . . 2.0(6) ?
C2 C1 C6 C7 . . . . -174.2(4) ?
C10 N2 C11 C12 . . . . -174.1(3) ?
Co1 N2 C11 C12 . . . . 9.5(5) ?
C17 C12 C11 N2 . . . . 2.9(6) ?
C13 C12 C11 N2 . . . . 175.1(4) ?
C25 O6 C32 C33 . . . . -174.0(4) ?
C20 O5 C16 C15 . . . . -11.7(6) ?
C20 O5 C16 C17 . . . . 168.2(4) ?
O2 C17 C16 O5 . . . . -1.2(5) ?
C12 C17 C16 O5 . . . . 179.9(3) ?
O2 C17 C16 C15 . . . . 178.8(4) ?
C12 C17 C16 C15 . . . . -0.1(5) ?
C32 O6 C25 C26 . . . . -3.4(6) ?
C32 O6 C25 C30 . . . . 176.5(3) ?
O3 C30 C25 O6 . . . . 1.2(5) ?
C29 C30 C25 O6 . . . . -176.7(3) ?
O3 C30 C25 C26 . . . . -178.9(4) ?
C29 C30 C25 C26 . . . . 3.2(6) ?
C7 N1 C8 C9 . . . . -103.9(4) ?
Co1 N1 C8 C9 . . . . 69.2(4) ?
C8 N1 C7 C6 . . . . 166.9(4) ?
Co1 N1 C7 C6 . . . . -5.8(6) ?
C5 C6 C7 N1 . . . . 173.3(4) ?
C1 C6 C7 N1 . . . . -12.9(6) ?
O3 C30 C29 C31 . . . . -3.1(6) ?
C25 C30 C29 C31 . . . . 174.6(4) ?
O3 C30 C29 C28 . . . . -179.5(4) ?
C25 C30 C29 C28 . . . . -1.8(6) ?
C18 O4 C2 C3 . . . . -5.3(7) ?
C18 O4 C2 C1 . . . . 172.6(4) ?
O1 C1 C2 C3 . . . . -176.3(4) ?
C6 C1 C2 C3 . . . . 0.1(6) ?
O1 C1 C2 O4 . . . . 5.6(5) ?
C6 C1 C2 O4 . . . . -178.0(4) ?
C17 C12 C13 C14 . . . . 0.8(6) ?
C11 C12 C13 C14 . . . . -171.5(4) ?
C31 C29 C28 C27 . . . . -177.0(4) ?
C30 C29 C28 C27 . . . . -0.6(6) ?
C12 C13 C14 C15 . . . . -0.4(6) ?
N2 C10 C9 C22 . . . . -173.8(3) ?
N2 C10 C9 C23 . . . . 65.4(4) ?
N2 C10 C9 C8 . . . . -55.5(4) ?
N1 C8 C9 C22 . . . . 107.1(4) ?
N1 C8 C9 C23 . . . . -130.9(4) ?
N1 C8 C9 C10 . . . . -9.2(5) ?
Co1 O7 C31 C29 . . . . 10.0(6) ?
C30 C29 C31 O7 . . . . 5.7(7) ?
C28 C29 C31 O7 . . . . -177.9(4) ?
C1 C6 C5 C4 . . . . 0.5(7) ?
C7 C6 C5 C4 . . . . 174.2(5) ?
O4 C2 C3 C4 . . . . 178.3(5) ?
C1 C2 C3 C4 . . . . 0.5(7) ?
C29 C28 C27 C26 . . . . 1.6(7) ?
O5 C16 C15 C14 . . . . -179.6(4) ?
C17 C16 C15 C14 . . . . 0.5(6) ?
C13 C14 C15 C16 . . . . -0.2(7) ?
C6 C5 C4 C3 . . . . 0.1(8) ?
C2 C3 C4 C5 . . . . -0.6(8) ?
O6 C25 C26 C27 . . . . 177.6(4) ?
C30 C25 C26 C27 . . . . -2.3(6) ?
C28 C27 C26 C25 . . . . -0.2(7) ?
C2 O4 C18 C19 . . . . -165.4(4) ?
C16 O5 C20 C21 . . . . -169.8(4) ?
